data_7701760
loop_
_publ_author_name
'Zhao, Na'
'Li, Yu'
'Gu, Jin-Zhong'
'Kirillova, Marina V.'
'Kirillov, Alexander M.'

_publ_section_title
;
 Hydrothermal generation, structural versatility and properties of
 metal(ii)-organic architectures driven by a pyridine-tricarboxylic acid.
;
_journal_issue 23
_journal_name_full 'Dalton transactions (Cambridge, England : 2003)'
_journal_page_first 8361
_journal_page_last 8374
_journal_paper_doi 10.1039/c9dt01253b
_journal_volume 48
_journal_year 2019
_chemical_formula_sum 'C64 H48 N8 O18 Zn3'
_chemical_formula_weight 1413.21
_space_group_crystal_system monoclinic
_space_group_IT_number 15
_space_group_name_Hall '-C 2yc'
_space_group_name_H-M_alt 'C 1 2/c 1'
_atom_sites_solution_hydrogens mixed
_audit_creation_method SHELXL-2014/7
_audit_update_record
;
2019-03-23 deposited with the CCDC.	2019-05-13 downloaded from the CCDC.
;
_cell_angle_alpha 90
_cell_angle_beta 93.757(7)
_cell_angle_gamma 90
_cell_formula_units_Z 4
_cell_length_a 11.4245(9)
_cell_length_b 20.3095(13)
_cell_length_c 27.882(3)
_cell_measurement_reflns_used 10880
_cell_measurement_temperature 293(2)
_cell_measurement_theta_max 25.049
_cell_measurement_theta_min 3.478
_cell_volume 6455.4(10)
_computing_cell_refinement 'Bruker SAINT'
_computing_data_collection 'Bruker APEX2'
_computing_data_reduction 'Bruker SAINT'
_computing_molecular_graphics 'Bruker SHELXTL'
_computing_publication_material 'Bruker SHELXTL'
_computing_structure_refinement 'SHELXL-2014/7 (Sheldrick, 2014)'
_computing_structure_solution 'SHELXL-2014/7 (Sheldrick, 2014)'
_diffrn_ambient_temperature 293(2)
_diffrn_measured_fraction_theta_full 0.998
_diffrn_measured_fraction_theta_max 0.998
_diffrn_measurement_device_type 'Bruker APE-II CCD'
_diffrn_measurement_method '\f and \w scans'
_diffrn_radiation_type MoK\a
_diffrn_radiation_wavelength 0.71073
_diffrn_reflns_av_R_equivalents 0.0515
_diffrn_reflns_av_unetI/netI 0.0923
_diffrn_reflns_Laue_measured_fraction_full 0.998
_diffrn_reflns_Laue_measured_fraction_max 0.998
_diffrn_reflns_limit_h_max 13
_diffrn_reflns_limit_h_min -13
_diffrn_reflns_limit_k_max 24
_diffrn_reflns_limit_k_min -21
_diffrn_reflns_limit_l_max 21
_diffrn_reflns_limit_l_min -33
_diffrn_reflns_number 10880
_diffrn_reflns_point_group_measured_fraction_full 0.998
_diffrn_reflns_point_group_measured_fraction_max 0.998
_diffrn_reflns_theta_full 25.049
_diffrn_reflns_theta_max 25.049
_diffrn_reflns_theta_min 3.478
_diffrn_source 'fine-focus sealed tube'
_exptl_absorpt_coefficient_mu 1.183
_exptl_absorpt_correction_T_max 0.773
_exptl_absorpt_correction_T_min 0.741
_exptl_absorpt_correction_type multi-scan
_exptl_absorpt_process_details SADABS
_exptl_crystal_colour colourless
_exptl_crystal_density_diffrn 1.454
_exptl_crystal_description block
_exptl_crystal_F_000 2888
_exptl_crystal_size_max 0.270
_exptl_crystal_size_mid 0.240
_exptl_crystal_size_min 0.230
_exptl_transmission_factor_max 0.762
_exptl_transmission_factor_min 0.734
_platon_squeeze_details
;
;
_refine_diff_density_max 0.720
_refine_diff_density_min -0.459
_refine_diff_density_rms 0.081
_refine_ls_extinction_method none
_refine_ls_goodness_of_fit_ref 1.006
_refine_ls_hydrogen_treatment constr
_refine_ls_matrix_type full
_refine_ls_number_parameters 420
_refine_ls_number_reflns 5714
_refine_ls_number_restraints 0
_refine_ls_restrained_S_all 1.006
_refine_ls_R_factor_all 0.1012
_refine_ls_R_factor_gt 0.0621
_refine_ls_shift/su_max 0.002
_refine_ls_shift/su_mean 0.000
_refine_ls_structure_factor_coef Fsqd
_refine_ls_weighting_details 'w=1/[\s^2^(Fo^2^)+(0.0653P)^2^+0.9322P] where P=(Fo^2^+2Fc^2^)/3'
_refine_ls_weighting_scheme calc
_refine_ls_wR_factor_gt 0.1417
_refine_ls_wR_factor_ref 0.1624
_reflns_Friedel_coverage 0.000
_reflns_number_gt 3591
_reflns_number_total 5714
_reflns_threshold_expression 'I > 2\s(I)'
_cod_data_source_file c9dt01253b2.cif
_cod_data_source_block 371-5Zn
_cod_original_cell_volume 6455.4(9)
_cod_original_sg_symbol_H-M 'C 2/c'
_cod_database_code 7701760
_shelx_shelxl_version_number 2014/7
_shelx_space_group_comment
;
The symmetry employed for this shelxl refinement is uniquely defined
by the following loop, which should always be used as a source of
symmetry information in preference to the above space-group names.
They are only intended as comments.
;
_shelx_estimated_absorpt_t_min 0.741
_shelx_estimated_absorpt_t_max 0.773

loop_
_space_group_symop_operation_xyz
'x, y, z'
'-x, y, -z+1/2'
'x+1/2, y+1/2, z'
'-x+1/2, y+1/2, -z+1/2'
'-x, -y, -z'
'x, -y, z-1/2'
'-x+1/2, -y+1/2, -z'
'x+1/2, -y+1/2, z-1/2'

loop_
_atom_site_label
_atom_site_type_symbol
_atom_site_fract_x
_atom_site_fract_y
_atom_site_fract_z
_atom_site_U_iso_or_equiv
_atom_site_adp_type
_atom_site_occupancy
_atom_site_site_symmetry_order
_atom_site_calc_flag
_atom_site_refinement_flags_posn
_atom_site_refinement_flags_adp
_atom_site_refinement_flags_occupancy
Zn1 Zn 0.5000 0.20644(4) 0.2500 0.0421(3) Uani 1 2 d S T P
Zn2 Zn 0.90459(5) -0.03395(3) -0.10084(2) 0.0411(2) Uani 1 1 d . . .
N1 N 0.7992(3) -0.05389(18) -0.04416(15) 0.0351(10) Uani 1 1 d . . .
N2 N 0.4197(3) 0.2850(2) 0.21282(16) 0.0440(11) Uani 1 1 d . . .
N3 N 0.8004(3) 0.00148(19) -0.15909(15) 0.0408(10) Uani 1 1 d . . .
N4 N 0.9169(4) 0.0718(2) -0.08934(17) 0.0472(11) Uani 1 1 d . . .
O1 O 0.4271(3) 0.14048(18) 0.17959(16) 0.0659(12) Uani 1 1 d . . .
O2 O 0.6073(3) 0.16036(17) 0.20745(13) 0.0500(10) Uani 1 1 d . . .
O3 O 0.9161(4) 0.0560(3) 0.05198(18) 0.1050(19) Uani 1 1 d . . .
O4 O 0.9323(3) 0.04162(19) 0.12769(19) 0.0707(13) Uani 1 1 d . . .
O5 O 0.8721(3) -0.13408(16) -0.11080(14) 0.0521(10) Uani 1 1 d . . .
O6 O 0.8143(4) -0.22300(17) -0.07210(16) 0.0725(13) Uani 1 1 d . . .
O7 O 0.8489(5) 0.1601(3) 0.2354(2) 0.135(2) Uani 1 1 d . . .
H1W H 0.7759 0.1600 0.2271 0.163 Uiso 1 1 d R U .
H2W H 0.9046 0.1633 0.2090 0.163 Uiso 1 1 d R U .
O8 O 0.0256(5) 0.2019(3) 0.1826(2) 0.118(2) Uani 1 1 d . . .
H3W H 0.0845 0.1887 0.2078 0.142 Uiso 1 1 d R U .
H4W H 0.0180 0.2287 0.1592 0.142 Uiso 1 1 d R U .
O9 O 0.4987(5) 0.2029(3) 0.8985(3) 0.164(3) Uani 1 1 d . . .
H5W H 0.4414 0.2256 0.9073 0.197 Uiso 1 1 d R U .
H6W H 0.5408 0.1815 0.9194 0.197 Uiso 1 1 d R U .
C1 C 0.5339(5) 0.1338(2) 0.1770(2) 0.0444(13) Uani 1 1 d . . .
C2 C 0.5790(4) 0.0930(2) 0.13760(18) 0.0387(12) Uani 1 1 d . . .
C3 C 0.6974(4) 0.0901(2) 0.1299(2) 0.0427(13) Uani 1 1 d . . .
H3 H 0.7500 0.1142 0.1498 0.051 Uiso 1 1 calc R U .
C4 C 0.7396(4) 0.0522(2) 0.09352(18) 0.0372(12) Uani 1 1 d . . .
C5 C 0.8715(5) 0.0498(3) 0.0896(2) 0.0455(14) Uani 1 1 d . . .
C6 C 0.6612(4) 0.0142(2) 0.06430(18) 0.0389(12) Uani 1 1 d . . .
C7 C 0.5422(5) 0.0162(3) 0.0731(2) 0.0524(15) Uani 1 1 d . . .
H7 H 0.4893 -0.0098 0.0547 0.063 Uiso 1 1 calc R U .
C8 C 0.5016(5) 0.0564(3) 0.1087(2) 0.0524(15) Uani 1 1 d . . .
H8 H 0.4217 0.0585 0.1131 0.063 Uiso 1 1 calc R U .
C9 C 0.7003(4) -0.0325(2) 0.02748(19) 0.0396(12) Uani 1 1 d . . .
C10 C 0.7618(4) -0.0125(2) -0.01158(19) 0.0402(12) Uani 1 1 d . . .
H10 H 0.7774 0.0321 -0.0150 0.048 Uiso 1 1 calc R U .
C11 C 0.7752(4) -0.1185(2) -0.03978(19) 0.0409(13) Uani 1 1 d . . .
C12 C 0.8240(4) -0.1633(3) -0.0765(2) 0.0439(13) Uani 1 1 d . . .
C13 C 0.7105(5) -0.1424(2) -0.0038(2) 0.0479(14) Uani 1 1 d . . .
H13 H 0.6922 -0.1870 -0.0023 0.057 Uiso 1 1 calc R U .
C14 C 0.6730(4) -0.0990(3) 0.0301(2) 0.0469(14) Uani 1 1 d . . .
H14 H 0.6293 -0.1144 0.0548 0.056 Uiso 1 1 calc R U .
C15 C 0.3423(5) 0.2839(3) 0.1756(2) 0.0598(16) Uani 1 1 d . . .
H15 H 0.3154 0.2434 0.1639 0.072 Uiso 1 1 calc R U .
C16 C 0.2993(6) 0.3410(3) 0.1532(3) 0.076(2) Uani 1 1 d . . .
H16 H 0.2456 0.3383 0.1267 0.091 Uiso 1 1 calc R U .
C17 C 0.3357(6) 0.4006(3) 0.1700(3) 0.0706(19) Uani 1 1 d . . .
H17 H 0.3064 0.4389 0.1555 0.085 Uiso 1 1 calc R U .
C18 C 0.4179(5) 0.4040(3) 0.2095(2) 0.0514(15) Uani 1 1 d . . .
C19 C 0.4580(4) 0.3433(2) 0.22971(19) 0.0418(13) Uani 1 1 d . . .
C20 C 0.4614(5) 0.4642(2) 0.2304(2) 0.0543(16) Uani 1 1 d . . .
H20 H 0.4365 0.5041 0.2169 0.065 Uiso 1 1 calc R U .
C21 C 0.7451(5) -0.0334(3) -0.1935(2) 0.0520(15) Uani 1 1 d . . .
H21 H 0.7523 -0.0790 -0.1925 0.062 Uiso 1 1 calc R U .
C22 C 0.6770(5) -0.0052(3) -0.2307(2) 0.0648(17) Uani 1 1 d . . .
H22 H 0.6395 -0.0316 -0.2543 0.078 Uiso 1 1 calc R U .
C23 C 0.6653(5) 0.0615(4) -0.2326(3) 0.0721(19) Uani 1 1 d . . .
H23 H 0.6187 0.0808 -0.2573 0.087 Uiso 1 1 calc R U .
C24 C 0.7227(5) 0.1007(3) -0.1978(2) 0.0528(15) Uani 1 1 d . . .
C25 C 0.7895(4) 0.0684(3) -0.1609(2) 0.0432(13) Uani 1 1 d . . .
C26 C 0.7180(6) 0.1715(3) -0.1971(3) 0.0710(19) Uani 1 1 d . . .
H26 H 0.6735 0.1936 -0.2211 0.085 Uiso 1 1 calc R U .
C27 C 0.7765(6) 0.2060(3) -0.1624(3) 0.0699(19) Uani 1 1 d . . .
H27 H 0.7706 0.2517 -0.1627 0.084 Uiso 1 1 calc R U .
C28 C 0.8480(5) 0.1748(3) -0.1250(2) 0.0586(16) Uani 1 1 d . . .
C29 C 0.8536(5) 0.1054(2) -0.1239(2) 0.0462(14) Uani 1 1 d . . .
C30 C 0.9121(6) 0.2082(3) -0.0887(3) 0.077(2) Uani 1 1 d . . .
H30 H 0.9112 0.2540 -0.0877 0.092 Uiso 1 1 calc R U .
C31 C 0.9766(6) 0.1734(3) -0.0546(3) 0.078(2) Uani 1 1 d . . .
H31 H 1.0208 0.1954 -0.0304 0.093 Uiso 1 1 calc R U .
C32 C 0.9764(5) 0.1054(3) -0.0558(2) 0.0594(16) Uani 1 1 d . . .
H32 H 1.0200 0.0826 -0.0319 0.071 Uiso 1 1 calc R U .

loop_
_atom_site_aniso_label
_atom_site_aniso_U_11
_atom_site_aniso_U_22
_atom_site_aniso_U_33
_atom_site_aniso_U_23
_atom_site_aniso_U_13
_atom_site_aniso_U_12
Zn1 0.0464(5) 0.0395(5) 0.0419(5) 0.000 0.0149(4) 0.000
Zn2 0.0416(4) 0.0406(4) 0.0421(4) 0.0000(3) 0.0120(3) -0.0037(3)
N1 0.034(2) 0.034(2) 0.039(3) -0.0028(19) 0.0080(19) -0.0075(18)
N2 0.045(3) 0.045(3) 0.042(3) 0.004(2) 0.006(2) -0.010(2)
N3 0.040(3) 0.041(3) 0.043(3) -0.006(2) 0.012(2) -0.010(2)
N4 0.052(3) 0.046(3) 0.045(3) -0.003(2) 0.014(2) -0.010(2)
O1 0.049(2) 0.061(2) 0.091(3) -0.024(2) 0.034(2) -0.0111(19)
O2 0.052(2) 0.052(2) 0.047(2) -0.0099(19) 0.010(2) 0.0030(18)
O3 0.045(3) 0.211(6) 0.061(3) -0.043(4) 0.021(2) -0.036(3)
O4 0.039(2) 0.076(3) 0.096(4) 0.027(3) -0.001(2) -0.002(2)
O5 0.066(3) 0.039(2) 0.053(3) -0.0129(18) 0.020(2) -0.0117(18)
O6 0.106(4) 0.035(2) 0.080(3) -0.006(2) 0.037(3) -0.004(2)
O7 0.075(4) 0.241(7) 0.090(4) 0.020(5) 0.002(3) -0.003(4)
O8 0.136(5) 0.139(5) 0.083(4) 0.005(4) 0.033(4) 0.048(4)
O9 0.141(6) 0.159(6) 0.203(8) 0.053(5) 0.084(6) 0.052(4)
C1 0.050(3) 0.035(3) 0.051(4) -0.001(3) 0.019(3) 0.000(3)
C2 0.037(3) 0.045(3) 0.035(3) -0.002(2) 0.005(2) -0.003(2)
C3 0.043(3) 0.040(3) 0.046(3) -0.002(3) 0.003(3) -0.005(2)
C4 0.040(3) 0.039(3) 0.034(3) -0.001(2) 0.011(2) 0.000(2)
C5 0.036(3) 0.046(3) 0.056(4) -0.016(3) 0.011(3) -0.012(3)
C6 0.033(3) 0.048(3) 0.036(3) 0.001(2) 0.003(2) 0.005(2)
C7 0.042(3) 0.071(4) 0.045(4) -0.012(3) 0.008(3) -0.003(3)
C8 0.042(3) 0.070(4) 0.047(4) -0.007(3) 0.013(3) 0.004(3)
C9 0.033(3) 0.048(3) 0.038(3) 0.003(2) 0.004(2) -0.001(2)
C10 0.038(3) 0.041(3) 0.042(3) -0.007(3) 0.006(2) -0.006(2)
C11 0.043(3) 0.039(3) 0.041(3) 0.000(2) 0.003(3) -0.003(2)
C12 0.045(3) 0.042(3) 0.046(3) -0.006(3) 0.015(3) -0.006(2)
C13 0.056(4) 0.041(3) 0.048(4) -0.005(3) 0.011(3) -0.015(3)
C14 0.044(3) 0.057(3) 0.040(3) 0.008(3) 0.013(3) -0.010(3)
C15 0.067(4) 0.062(4) 0.050(4) 0.001(3) -0.001(3) -0.004(3)
C16 0.087(5) 0.071(4) 0.066(5) 0.024(4) -0.014(4) -0.005(4)
C17 0.080(5) 0.058(4) 0.072(5) 0.029(4) 0.001(4) 0.003(3)
C18 0.057(4) 0.046(3) 0.053(4) 0.014(3) 0.020(3) -0.001(3)
C19 0.040(3) 0.043(3) 0.045(3) 0.007(2) 0.017(2) -0.002(2)
C20 0.073(5) 0.040(3) 0.053(4) 0.010(3) 0.025(3) 0.006(3)
C21 0.043(3) 0.058(4) 0.056(4) -0.002(3) 0.004(3) -0.012(3)
C22 0.052(4) 0.081(5) 0.061(4) -0.005(4) -0.005(3) -0.021(3)
C23 0.055(4) 0.097(5) 0.063(5) 0.022(4) -0.009(3) -0.012(4)
C24 0.051(4) 0.059(4) 0.050(4) 0.007(3) 0.010(3) 0.003(3)
C25 0.039(3) 0.050(3) 0.042(3) 0.005(3) 0.011(3) -0.005(2)
C26 0.062(4) 0.069(5) 0.084(5) 0.024(4) 0.013(4) 0.013(3)
C27 0.078(5) 0.049(4) 0.085(6) 0.023(4) 0.024(4) 0.011(3)
C28 0.066(4) 0.042(3) 0.070(5) 0.005(3) 0.024(3) -0.005(3)
C29 0.047(3) 0.043(3) 0.051(4) 0.008(3) 0.021(3) -0.002(3)
C30 0.092(5) 0.044(4) 0.096(6) -0.017(4) 0.016(5) -0.017(4)
C31 0.096(6) 0.064(5) 0.072(5) -0.014(4) -0.002(4) -0.025(4)
C32 0.073(4) 0.054(4) 0.051(4) -0.010(3) 0.006(3) -0.017(3)

loop_
_atom_type_symbol
_atom_type_description
_atom_type_scat_dispersion_real
_atom_type_scat_dispersion_imag
_atom_type_scat_source
C C 0.0033 0.0016 'International Tables Vol C Tables 4.2.6.8 and 6.1.1.4'
H H 0.0000 0.0000 'International Tables Vol C Tables 4.2.6.8 and 6.1.1.4'
N N 0.0061 0.0033 'International Tables Vol C Tables 4.2.6.8 and 6.1.1.4'
O O 0.0106 0.0060 'International Tables Vol C Tables 4.2.6.8 and 6.1.1.4'
Zn Zn 0.2839 1.4301 'International Tables Vol C Tables 4.2.6.8 and 6.1.1.4'

loop_
_geom_angle_atom_site_label_1
_geom_angle_atom_site_label_2
_geom_angle_atom_site_label_3
_geom_angle
_geom_angle_site_symmetry_1
_geom_angle_site_symmetry_3
O2 Zn1 O2 124.0(2) 2_655 .
O2 Zn1 N2 109.35(16) 2_655 2_655
O2 Zn1 N2 112.81(15) . 2_655
O2 Zn1 N2 112.81(15) 2_655 .
O2 Zn1 N2 109.35(16) . .
N2 Zn1 N2 80.0(2) 2_655 .
O2 Zn1 O1 57.49(13) 2_655 2_655
O2 Zn1 O1 91.71(14) . 2_655
N2 Zn1 O1 84.58(15) 2_655 2_655
N2 Zn1 O1 157.47(15) . 2_655
O2 Zn1 O1 91.71(14) 2_655 .
O2 Zn1 O1 57.48(13) . .
N2 Zn1 O1 157.47(15) 2_655 .
N2 Zn1 O1 84.58(15) . .
O1 Zn1 O1 114.5(2) 2_655 .
O2 Zn1 C1 29.18(15) 2_655 2_655
O2 Zn1 C1 109.44(15) . 2_655
N2 Zn1 C1 97.51(17) 2_655 2_655
N2 Zn1 C1 138.73(16) . 2_655
O1 Zn1 C1 28.30(14) 2_655 2_655
O1 Zn1 C1 104.91(15) . 2_655
O4 Zn2 N3 103.16(17) 5_755 .
O4 Zn2 O5 92.04(15) 5_755 .
N3 Zn2 O5 98.39(15) . .
O4 Zn2 N1 147.23(17) 5_755 .
N3 Zn2 N1 109.24(15) . .
O5 Zn2 N1 78.75(14) . .
O4 Zn2 N4 94.40(16) 5_755 .
N3 Zn2 N4 78.55(17) . .
O5 Zn2 N4 173.36(15) . .
N1 Zn2 N4 96.61(15) . .
O4 Zn2 O3 55.89(17) 5_755 5_755
N3 Zn2 O3 157.20(16) . 5_755
O5 Zn2 O3 91.81(17) . 5_755
N1 Zn2 O3 92.68(16) . 5_755
N4 Zn2 O3 93.15(18) . 5_755
O4 Zn2 C5 28.33(17) 5_755 5_755
N3 Zn2 C5 130.63(18) . 5_755
O5 Zn2 C5 93.49(15) . 5_755
N1 Zn2 C5 120.06(18) . 5_755
N4 Zn2 C5 92.96(16) . 5_755
O3 Zn2 C5 27.62(16) 5_755 5_755
C10 N1 C11 118.5(4) . .
C10 N1 Zn2 128.5(3) . .
C11 N1 Zn2 112.9(3) . .
C15 N2 C19 118.6(5) . .
C15 N2 Zn1 129.0(4) . .
C19 N2 Zn1 112.3(3) . .
C21 N3 C25 117.9(5) . .
C21 N3 Zn2 127.2(4) . .
C25 N3 Zn2 114.9(3) . .
C32 N4 C29 118.3(5) . .
C32 N4 Zn2 130.2(4) . .
C29 N4 Zn2 111.5(4) . .
C1 O1 Zn1 79.8(3) . .
C1 O2 Zn1 101.0(3) . .
C5 O3 Zn2 83.2(4) . 5_755
C5 O4 Zn2 99.7(4) . 5_755
C12 O5 Zn2 115.7(3) . .
H1W O7 H2W 117.3 . .
H3W O8 H4W 139.3 . .
H5W O9 H6W 119.6 . .
O1 C1 O2 121.7(5) . .
O1 C1 C2 119.6(5) . .
O2 C1 C2 118.8(5) . .
C8 C2 C3 119.0(5) . .
C8 C2 C1 119.4(5) . .
C3 C2 C1 121.7(5) . .
C2 C3 C4 121.9(5) . .
C2 C3 H3 119.1 . .
C4 C3 H3 119.1 . .
C3 C4 C6 119.5(5) . .
C3 C4 C5 117.7(5) . .
C6 C4 C5 122.7(4) . .
O3 C5 O4 121.0(6) . .
O3 C5 C4 122.5(6) . .
O4 C5 C4 116.5(5) . .
O3 C5 Zn2 69.2(3) . 5_755
O4 C5 Zn2 52.0(3) . 5_755
C4 C5 Zn2 167.7(4) . 5_755
C7 C6 C4 118.2(5) . .
C7 C6 C9 118.6(4) . .
C4 C6 C9 122.9(4) . .
C8 C7 C6 121.1(5) . .
C8 C7 H7 119.4 . .
C6 C7 H7 119.4 . .
C2 C8 C7 120.3(5) . .
C2 C8 H8 119.9 . .
C7 C8 H8 119.9 . .
C14 C9 C10 116.8(5) . .
C14 C9 C6 120.4(5) . .
C10 C9 C6 122.8(4) . .
N1 C10 C9 123.4(5) . .
N1 C10 H10 118.3 . .
C9 C10 H10 118.3 . .
N1 C11 C13 122.2(5) . .
N1 C11 C12 116.1(4) . .
C13 C11 C12 121.7(4) . .
O6 C12 O5 125.4(5) . .
O6 C12 C11 119.4(5) . .
O5 C12 C11 115.2(4) . .
C11 C13 C14 118.7(5) . .
C11 C13 H13 120.6 . .
C14 C13 H13 120.6 . .
C13 C14 C9 120.3(5) . .
C13 C14 H14 119.9 . .
C9 C14 H14 119.9 . .
N2 C15 C16 122.6(6) . .
N2 C15 H15 118.7 . .
C16 C15 H15 118.7 . .
C17 C16 C15 119.8(6) . .
C17 C16 H16 120.1 . .
C15 C16 H16 120.1 . .
C16 C17 C18 119.5(6) . .
C16 C17 H17 120.2 . .
C18 C17 H17 120.2 . .
C17 C18 C19 116.8(5) . .
C17 C18 C20 124.1(5) . .
C19 C18 C20 119.1(5) . .
N2 C19 C18 122.7(5) . .
N2 C19 C19 117.6(3) . 2_655
C18 C19 C19 119.7(3) . 2_655
C20 C20 C18 121.2(3) 2_655 .
C20 C20 H20 119.4 2_655 .
C18 C20 H20 119.4 . .
N3 C21 C22 123.0(5) . .
N3 C21 H21 118.5 . .
C22 C21 H21 118.5 . .
C23 C22 C21 119.3(6) . .
C23 C22 H22 120.3 . .
C21 C22 H22 120.3 . .
C22 C23 C24 120.3(6) . .
C22 C23 H23 119.9 . .
C24 C23 H23 119.9 . .
C23 C24 C25 117.0(5) . .
C23 C24 C26 124.6(6) . .
C25 C24 C26 118.4(6) . .
N3 C25 C24 122.5(5) . .
N3 C25 C29 116.9(5) . .
C24 C25 C29 120.6(5) . .
C27 C26 C24 121.1(6) . .
C27 C26 H26 119.4 . .
C24 C26 H26 119.4 . .
C26 C27 C28 121.9(6) . .
C26 C27 H27 119.0 . .
C28 C27 H27 119.0 . .
C30 C28 C29 117.0(6) . .
C30 C28 C27 124.3(6) . .
C29 C28 C27 118.7(6) . .
N4 C29 C28 122.7(6) . .
N4 C29 C25 118.2(5) . .
C28 C29 C25 119.2(5) . .
C31 C30 C28 119.4(6) . .
C31 C30 H30 120.3 . .
C28 C30 H30 120.3 . .
C30 C31 C32 120.1(6) . .
C30 C31 H31 120.0 . .
C32 C31 H31 120.0 . .
N4 C32 C31 122.6(6) . .
N4 C32 H32 118.7 . .
C31 C32 H32 118.7 . .

loop_
_geom_bond_atom_site_label_1
_geom_bond_atom_site_label_2
_geom_bond_distance
_geom_bond_site_symmetry_2
Zn1 O2 1.994(3) 2_655
Zn1 O2 1.994(3) .
Zn1 N2 2.083(4) 2_655
Zn1 N2 2.083(4) .
Zn1 O1 2.475(4) 2_655
Zn1 O1 2.475(4) .
Zn1 C1 2.564(5) 2_655
Zn2 O4 2.060(4) 5_755
Zn2 N3 2.078(4) .
Zn2 O5 2.083(3) .
Zn2 N1 2.088(4) .
Zn2 N4 2.175(4) .
Zn2 O3 2.426(5) 5_755
Zn2 C5 2.577(5) 5_755
N1 C10 1.329(6) .
N1 C11 1.349(6) .
N2 C15 1.319(7) .
N2 C19 1.337(6) .
N3 C21 1.319(6) .
N3 C25 1.365(6) .
N4 C32 1.311(7) .
N4 C29 1.352(7) .
O1 C1 1.235(6) .
O2 C1 1.273(6) .
O3 C5 1.203(7) .
O3 Zn2 2.426(5) 5_755
O4 C5 1.240(7) .
O4 Zn2 2.060(4) 5_755
O5 C12 1.279(6) .
O6 C12 1.225(6) .
O7 H1W 0.8502 .
O7 H2W 1.0053 .
O8 H3W 0.9772 .
O8 H4W 0.8500 .
O9 H5W 0.8499 .
O9 H6W 0.8500 .
C1 C2 1.494(7) .
C2 C8 1.375(7) .
C2 C3 1.384(6) .
C3 C4 1.385(7) .
C3 H3 0.9300 .
C4 C6 1.403(7) .
C4 C5 1.519(7) .
C5 Zn2 2.577(5) 5_755
C6 C7 1.398(6) .
C6 C9 1.487(7) .
C7 C8 1.389(7) .
C7 H7 0.9300 .
C8 H8 0.9300 .
C9 C14 1.390(6) .
C9 C10 1.395(7) .
C10 H10 0.9300 .
C11 C13 1.373(7) .
C11 C12 1.503(7) .
C13 C14 1.379(7) .
C13 H13 0.9300 .
C14 H14 0.9300 .
C15 C16 1.392(8) .
C15 H15 0.9300 .
C16 C17 1.353(8) .
C16 H16 0.9300 .
C17 C18 1.400(8) .
C17 H17 0.9300 .
C18 C19 1.419(7) .
C18 C20 1.429(7) .
C19 C19 1.436(10) 2_655
C20 C20 1.359(11) 2_655
C20 H20 0.9300 .
C21 C22 1.380(8) .
C21 H21 0.9300 .
C22 C23 1.362(8) .
C22 H22 0.9300 .
C23 C24 1.385(8) .
C23 H23 0.9300 .
C24 C25 1.402(7) .
C24 C26 1.440(8) .
C25 C29 1.438(7) .
C26 C27 1.337(9) .
C26 H26 0.9300 .
C27 C28 1.432(9) .
C27 H27 0.9300 .
C28 C30 1.386(9) .
C28 C29 1.412(7) .
C30 C31 1.363(9) .
C30 H30 0.9300 .
C31 C32 1.381(8) .
C31 H31 0.9300 .
C32 H32 0.9300 .

loop_
_geom_hbond_atom_site_label_D
_geom_hbond_atom_site_label_H
_geom_hbond_atom_site_label_A
_geom_hbond_distance_DH
_geom_hbond_distance_HA
_geom_hbond_distance_DA
_geom_hbond_angle_DHA
_geom_hbond_site_symmetry_A
O7 H1W O2 0.85 1.97 2.818(6) 179.4 .
O7 H2W O8 1.01 1.79 2.710(8) 150.7 1_655
O8 H3W O7 0.98 1.81 2.753(8) 161.4 2_655
O8 H4W O9 0.85 2.13 2.976(8) 178.9 7_556
O9 H5W O6 0.85 1.91 2.757(7) 179.1 3_456
C15 H15 O1 0.93 2.47 3.070(7) 122.1 .
C21 H21 O1 0.93 2.45 2.975(6) 116.0 5_655
O7 H1W O2 0.85 1.97 2.818(6) 179.4 .
O7 H2W O8 1.01 1.79 2.710(8) 150.7 1_655
O8 H3W O7 0.98 1.81 2.753(8) 161.4 2_655
O8 H4W O9 0.85 2.13 2.976(8) 178.9 7_556
O9 H5W O6 0.85 1.91 2.757(7) 179.1 3_456
C15 H15 O1 0.93 2.47 3.070(7) 122.1 .
C21 H21 O1 0.93 2.45 2.975(6) 116.0 5_655
O7 H1W O2 0.85 1.97 2.818(6) 179.4 .
O7 H2W O8 1.01 1.79 2.710(8) 150.7 1_655
O8 H3W O7 0.98 1.81 2.753(8) 161.4 2_655
O8 H4W O9 0.85 2.13 2.976(8) 178.9 7_556
O9 H5W O6 0.85 1.91 2.757(7) 179.1 3_456
C15 H15 O1 0.93 2.47 3.070(7) 122.1 .
C21 H21 O1 0.93 2.45 2.975(6) 116.0 5_655
O7 H1W O2 0.85 1.97 2.818(6) 179.4 .
O7 H2W O8 1.01 1.79 2.710(8) 150.7 1_655
O8 H3W O7 0.98 1.81 2.753(8) 161.4 2_655
O8 H4W O9 0.85 2.13 2.976(8) 178.9 7_556
O9 H5W O6 0.85 1.91 2.757(7) 179.1 3_456
C15 H15 O1 0.93 2.47 3.070(7) 122.1 .
C21 H21 O1 0.93 2.45 2.975(6) 116.0 5_655
O7 H1W O2 0.85 1.97 2.818(6) 179.4 .
O7 H2W O8 1.01 1.79 2.710(8) 150.7 1_655
O8 H3W O7 0.98 1.81 2.753(8) 161.4 2_655
O8 H4W O9 0.85 2.13 2.976(8) 178.9 7_556
O9 H5W O6 0.85 1.91 2.757(7) 179.1 3_456
C15 H15 O1 0.93 2.47 3.070(7) 122.1 .
C21 H21 O1 0.93 2.45 2.975(6) 116.0 5_655
O7 H1W O2 0.85 1.97 2.818(6) 179.4 .
O7 H2W O8 1.01 1.79 2.710(8) 150.7 1_655
O8 H3W O7 0.98 1.81 2.753(8) 161.4 2_655
O8 H4W O9 0.85 2.13 2.976(8) 178.9 7_556
O9 H5W O6 0.85 1.91 2.757(7) 179.1 3_456
C15 H15 O1 0.93 2.47 3.070(7) 122.1 .
C21 H21 O1 0.93 2.45 2.975(6) 116.0 5_655
O7 H1W O2 0.85 1.97 2.818(6) 179.4 .
O7 H2W O8 1.01 1.79 2.710(8) 150.7 1_655
O8 H3W O7 0.98 1.81 2.753(8) 161.4 2_655
O8 H4W O9 0.85 2.13 2.976(8) 178.9 7_556
O9 H5W O6 0.85 1.91 2.757(7) 179.1 3_456
C15 H15 O1 0.93 2.47 3.070(7) 122.1 .
C21 H21 O1 0.93 2.45 2.975(6) 116.0 5_655
O7 H1W O2 0.85 1.97 2.818(6) 179.4 .
O7 H2W O8 1.01 1.79 2.710(8) 150.7 1_655
O8 H3W O7 0.98 1.81 2.753(8) 161.4 2_655
O8 H4W O9 0.85 2.13 2.976(8) 178.9 7_556
O9 H5W O6 0.85 1.91 2.757(7) 179.1 3_456
C15 H15 O1 0.93 2.47 3.070(7) 122.1 .
C21 H21 O1 0.93 2.45 2.975(6) 116.0 5_655

loop_
_geom_torsion_atom_site_label_1
_geom_torsion_atom_site_label_2
_geom_torsion_atom_site_label_3
_geom_torsion_atom_site_label_4
_geom_torsion
_geom_torsion_site_symmetry_1
_geom_torsion_site_symmetry_4
Zn1 O1 C1 O2 0.2(5) . .
Zn1 O1 C1 C2 179.7(4) . .
Zn1 O2 C1 O1 -0.3(6) . .
Zn1 O2 C1 C2 -179.8(4) . .
O1 C1 C2 C8 -8.8(8) . .
O2 C1 C2 C8 170.7(5) . .
O1 C1 C2 C3 172.5(5) . .
O2 C1 C2 C3 -8.0(7) . .
C8 C2 C3 C4 1.2(8) . .
C1 C2 C3 C4 179.8(5) . .
C2 C3 C4 C6 -1.9(7) . .
C2 C3 C4 C5 -177.2(5) . .
Zn2 O3 C5 O4 4.5(6) 5_755 .
Zn2 O3 C5 C4 -176.0(5) 5_755 .
Zn2 O4 C5 O3 -5.4(7) 5_755 .
Zn2 O4 C5 C4 175.1(3) 5_755 .
C3 C4 C5 O3 -134.2(6) . .
C6 C4 C5 O3 50.7(8) . .
C3 C4 C5 O4 45.3(7) . .
C6 C4 C5 O4 -129.8(5) . .
C3 C4 C5 Zn2 63.9(17) . 5_755
C6 C4 C5 Zn2 -111.2(16) . 5_755
C3 C4 C6 C7 0.3(7) . .
C5 C4 C6 C7 175.3(5) . .
C3 C4 C6 C9 -174.1(5) . .
C5 C4 C6 C9 0.9(8) . .
C4 C6 C7 C8 2.1(8) . .
C9 C6 C7 C8 176.7(5) . .
C3 C2 C8 C7 1.2(8) . .
C1 C2 C8 C7 -177.5(5) . .
C6 C7 C8 C2 -2.8(9) . .
C7 C6 C9 C14 -53.8(7) . .
C4 C6 C9 C14 120.5(6) . .
C7 C6 C9 C10 124.2(6) . .
C4 C6 C9 C10 -61.5(7) . .
C11 N1 C10 C9 1.0(7) . .
Zn2 N1 C10 C9 -173.9(4) . .
C14 C9 C10 N1 -3.3(7) . .
C6 C9 C10 N1 178.6(4) . .
C10 N1 C11 C13 2.1(7) . .
Zn2 N1 C11 C13 177.8(4) . .
C10 N1 C11 C12 -177.6(4) . .
Zn2 N1 C11 C12 -1.9(5) . .
Zn2 O5 C12 O6 -168.1(5) . .
Zn2 O5 C12 C11 12.7(6) . .
N1 C11 C12 O6 173.6(5) . .
C13 C11 C12 O6 -6.1(8) . .
N1 C11 C12 O5 -7.2(7) . .
C13 C11 C12 O5 173.1(5) . .
N1 C11 C13 C14 -2.7(8) . .
C12 C11 C13 C14 177.0(5) . .
C11 C13 C14 C9 0.2(8) . .
C10 C9 C14 C13 2.6(7) . .
C6 C9 C14 C13 -179.3(5) . .
C19 N2 C15 C16 0.2(9) . .
Zn1 N2 C15 C16 -177.5(5) . .
N2 C15 C16 C17 -1.0(10) . .
C15 C16 C17 C18 1.0(10) . .
C16 C17 C18 C19 -0.2(9) . .
C16 C17 C18 C20 -179.4(6) . .
C15 N2 C19 C18 0.6(8) . .
Zn1 N2 C19 C18 178.6(4) . .
C15 N2 C19 C19 179.9(6) . 2_655
Zn1 N2 C19 C19 -2.0(7) . 2_655
C17 C18 C19 N2 -0.6(8) . .
C20 C18 C19 N2 178.7(5) . .
C17 C18 C19 C19 -179.9(6) . 2_655
C20 C18 C19 C19 -0.6(9) . 2_655
C17 C18 C20 C20 178.0(7) . 2_655
C19 C18 C20 C20 -1.2(10) . 2_655
C25 N3 C21 C22 -0.3(8) . .
Zn2 N3 C21 C22 179.6(4) . .
N3 C21 C22 C23 -0.1(9) . .
C21 C22 C23 C24 1.0(9) . .
C22 C23 C24 C25 -1.4(9) . .
C22 C23 C24 C26 178.7(6) . .
C21 N3 C25 C24 -0.3(7) . .
Zn2 N3 C25 C24 179.9(4) . .
C21 N3 C25 C29 -178.1(5) . .
Zn2 N3 C25 C29 2.1(5) . .
C23 C24 C25 N3 1.1(8) . .
C26 C24 C25 N3 -179.0(5) . .
C23 C24 C25 C29 178.8(5) . .
C26 C24 C25 C29 -1.3(8) . .
C23 C24 C26 C27 -179.5(6) . .
C25 C24 C26 C27 0.6(9) . .
C24 C26 C27 C28 1.1(10) . .
C26 C27 C28 C30 178.8(6) . .
C26 C27 C28 C29 -2.0(9) . .
C32 N4 C29 C28 -0.8(7) . .
Zn2 N4 C29 C28 -179.4(4) . .
C32 N4 C29 C25 179.4(5) . .
Zn2 N4 C29 C25 0.8(6) . .
C30 C28 C29 N4 0.7(8) . .
C27 C28 C29 N4 -178.6(5) . .
C30 C28 C29 C25 -179.5(5) . .
C27 C28 C29 C25 1.2(8) . .
N3 C25 C29 N4 -1.9(7) . .
C24 C25 C29 N4 -179.8(5) . .
N3 C25 C29 C28 178.2(4) . .
C24 C25 C29 C28 0.4(7) . .
C29 C28 C30 C31 0.2(9) . .
C27 C28 C30 C31 179.4(6) . .
C28 C30 C31 C32 -0.9(10) . .
C29 N4 C32 C31 0.0(8) . .
Zn2 N4 C32 C31 178.3(4) . .
C30 C31 C32 N4 0.9(10) . .

loop_
_platon_squeeze_void_nr
_platon_squeeze_void_average_x
_platon_squeeze_void_average_y
_platon_squeeze_void_average_z
_platon_squeeze_void_volume
_platon_squeeze_void_count_electrons
_platon_squeeze_void_content
1 0.035 0.418 0.155 14 1 ' '
2 -0.036 0.418 0.345 14 1 ' '
3 0.035 0.582 0.655 14 1 ' '
4 -0.036 0.582 0.845 14 1 ' '
5 0.250 0.750 0.000 129 18 ' '
6 0.250 0.250 0.500 129 18 ' '
7 0.464 0.918 0.345 14 1 ' '
8 0.464 0.082 0.845 14 1 ' '
9 0.535 0.918 0.155 14 1 ' '
10 0.535 0.082 0.655 14 1 ' '
11 0.750 0.250 0.000 129 18 ' '
12 0.750 0.750 0.500 129 18 ' '
